data_2201408
loop_
_publ_author_name
'Prasad, Satya Murti'
'Sinha, R. B. P.'
'Mandal, Deo Kumar'
'Rani, Asha'

_publ_section_title
;
 <i>N</i>-(<i>p</i>-Chlorophenyl)maleamic acid
;
_journal_issue 11
_journal_name_full 'Acta Crystallographica Section E'
_journal_page_first o1296
_journal_page_last o1297
_journal_paper_doi 10.1107/S1600536802019293
_journal_volume 58
_journal_year 2002
_chemical_formula_iupac 'C10 H8 Cl N O3'
_chemical_formula_moiety 'C10 H8 Cl N O3'
_chemical_formula_sum 'C10 H8 Cl N O3'
_chemical_formula_weight 225.62
_chemical_name_common 'N-(p-chlorophenyl)maleamic acid'
_chemical_name_systematic
;
N-(p-chlorophenyl)maleamic acid
;
_space_group_IT_number 14
_symmetry_cell_setting monoclinic
_symmetry_space_group_name_Hall '-P 2ybc'
_symmetry_space_group_name_H-M 'P 1 21/c 1'
_atom_sites_solution_hydrogens geom
_atom_sites_solution_primary direct
_atom_sites_solution_secondary difmap
_cell_angle_alpha 90.00
_cell_angle_beta 116.09(4)
_cell_angle_gamma 90.00
_cell_formula_units_Z 4
_cell_length_a 7.306(3)
_cell_length_b 11.765(4)
_cell_length_c 12.828(4)
_cell_measurement_reflns_used 25
_cell_measurement_temperature 293(2)
_cell_measurement_theta_max 18.94
_cell_measurement_theta_min 8.20
_cell_volume 990.3(7)
_computing_cell_refinement 'CAD-4 EXPRESS'
_computing_data_collection 'CAD-4 EXPRESS (Enraf-Nonius, 1994)'
_computing_data_reduction 'MolEN (Fair,1990)'
_computing_molecular_graphics 'ORTEP-3 (Farrugia, 1997)'
_computing_publication_material SHELXL97
_computing_structure_refinement 'SHELXL97 (Sheldrick, 1997)'
_diffrn_ambient_temperature 293(2)
_diffrn_measured_fraction_theta_full 0.978
_diffrn_measured_fraction_theta_max 0.978
_diffrn_measurement_device_type 'Enraf-Nonius CAD-4'
_diffrn_measurement_method \w-2\q
_diffrn_radiation_monochromator graphite
_diffrn_radiation_source 'fine-focus sealed tube'
_diffrn_radiation_type MoK\a
_diffrn_radiation_wavelength 0.71069
_diffrn_reflns_av_R_equivalents 0.0000
_diffrn_reflns_av_sigmaI/netI 0.1707
_diffrn_reflns_limit_h_max 8
_diffrn_reflns_limit_h_min 0
_diffrn_reflns_limit_k_max 13
_diffrn_reflns_limit_k_min 0
_diffrn_reflns_limit_l_max 13
_diffrn_reflns_limit_l_min -15
_diffrn_reflns_number 1707
_diffrn_reflns_theta_full 24.98
_diffrn_reflns_theta_max 24.98
_diffrn_reflns_theta_min 2.47
_diffrn_standards_decay_% nil
_diffrn_standards_interval_count 50
_diffrn_standards_number 3
_exptl_absorpt_coefficient_mu 0.370
_exptl_absorpt_correction_type none
_exptl_crystal_colour 'light yellow'
_exptl_crystal_density_diffrn 1.513
_exptl_crystal_density_method 'not measured'
_exptl_crystal_description needle
_exptl_crystal_F_000 464
_exptl_crystal_size_max 0.25
_exptl_crystal_size_mid 0.23
_exptl_crystal_size_min 0.10
_refine_diff_density_max 0.513
_refine_diff_density_min -0.312
_refine_ls_extinction_coef 0.006(2)
_refine_ls_extinction_expression Fc^*^=kFc[1+0.001xFc^2^\l^3^/sin(2\q)]^-1/4^
_refine_ls_extinction_method SHELXL97
_refine_ls_goodness_of_fit_ref 0.924
_refine_ls_hydrogen_treatment constr
_refine_ls_matrix_type full
_refine_ls_number_parameters 137
_refine_ls_number_reflns 1707
_refine_ls_number_restraints 0
_refine_ls_restrained_S_all 0.924
_refine_ls_R_factor_all 0.0823
_refine_ls_R_factor_gt 0.0543
_refine_ls_shift/su_max <0.001
_refine_ls_shift/su_mean <0.001
_refine_ls_structure_factor_coef Fsqd
_refine_ls_weighting_details 'calc w = 1/[\s^2^(Fo^2^)+(0.102P)^2^] where P = (Fo^2^+2Fc^2^)/3'
_refine_ls_weighting_scheme calc
_refine_ls_wR_factor_gt 0.1338
_refine_ls_wR_factor_ref 0.1397
_reflns_number_gt 1224
_reflns_number_total 1707
_reflns_threshold_expression I>2\s(I)
_cod_data_source_file ci6173.cif
_cod_data_source_block I
_cod_original_cell_volume 990.3(6)
_cod_original_sg_symbol_H-M 'P 21/c'
_cod_database_code 2201408
_cod_database_fobs_code 2201408

loop_
_symmetry_equiv_pos_as_xyz
'x, y, z'
'x, -y+1/2, z+1/2'
'-x, -y, -z'
'-x, y-1/2, -z-1/2'

loop_
_atom_site_label
_atom_site_fract_x
_atom_site_fract_y
_atom_site_fract_z
_atom_site_U_iso_or_equiv
_atom_site_adp_type
_atom_site_calc_flag
_atom_site_refinement_flags
_atom_site_occupancy
_atom_site_disorder_assembly
_atom_site_disorder_group
_atom_site_type_symbol
Cl 0.26209(14) 0.02180(7) 0.35580(7) 0.0632(3) Uani d . 1 . . Cl
C1 0.2566(4) 0.1669(3) 0.3758(2) 0.0430(7) Uani d . 1 . . C
C2 0.2834(5) 0.2104(2) 0.4811(2) 0.0475(7) Uani d . 1 . . C
H2 0.3028 0.1614 0.5420 0.057 Uiso calc R 1 . . H
C3 0.2815(4) 0.3263(2) 0.4968(2) 0.0436(7) Uani d . 1 . . C
H3 0.3009 0.3553 0.5684 0.052 Uiso calc R 1 . . H
C4 0.2505(4) 0.3999(2) 0.4057(2) 0.0375(6) Uani d . 1 . . C
C5 0.2257(4) 0.3548(2) 0.2996(2) 0.0420(7) Uani d . 1 . . C
H5 0.2056 0.4030 0.2381 0.050 Uiso calc R 1 . . H
C6 0.2310(4) 0.2389(2) 0.2861(2) 0.0445(7) Uani d . 1 . . C
H6 0.2171 0.2092 0.2159 0.053 Uiso calc R 1 . . H
C7 0.2406(4) 0.5830(2) 0.4987(2) 0.0382(6) Uani d . 1 . . C
C8 0.2300(4) 0.7058(2) 0.4767(2) 0.0391(6) Uani d . 1 . . C
H8 0.2189 0.7272 0.4044 0.047 Uiso calc R 1 . . H
C9 0.2340(4) 0.7909(2) 0.5464(2) 0.0426(7) Uani d . 1 . . C
H9 0.2231 0.8625 0.5134 0.051 Uiso calc R 1 . . H
C10 0.2525(4) 0.7936(2) 0.6668(2) 0.0421(7) Uani d . 1 . . C
N1 0.2435(3) 0.51903(19) 0.41304(17) 0.0390(6) Uani d . 1 . . N
H1N 0.2408 0.5559 0.3545 0.047 Uiso calc R 1 . . H
O1 0.2716(3) 0.69932(17) 0.72392(16) 0.0566(6) Uani d . 1 . . O
H1O 0.2711 0.6453 0.6834 0.068 Uiso calc R 1 . . H
O2 0.2541(4) 0.88419(17) 0.71042(17) 0.0599(6) Uani d . 1 . . O
O3 0.2460(3) 0.54096(17) 0.58852(16) 0.0551(6) Uani d . 1 . . O

loop_
_atom_site_aniso_label
_atom_site_aniso_U_11
_atom_site_aniso_U_22
_atom_site_aniso_U_33
_atom_site_aniso_U_12
_atom_site_aniso_U_13
_atom_site_aniso_U_23
Cl 0.1002(7) 0.0297(4) 0.0585(5) -0.0022(4) 0.0337(5) -0.0057(3)
C1 0.0488(16) 0.0319(15) 0.0485(16) -0.0059(12) 0.0216(13) -0.0069(12)
C2 0.070(2) 0.0366(17) 0.0437(15) -0.0040(14) 0.0319(14) 0.0007(12)
C3 0.0641(18) 0.0388(16) 0.0340(13) -0.0048(13) 0.0272(13) -0.0029(11)
C4 0.0465(15) 0.0325(14) 0.0347(13) -0.0043(12) 0.0190(11) -0.0033(11)
C5 0.0594(17) 0.0378(16) 0.0282(13) -0.0002(13) 0.0187(12) 0.0013(11)
C6 0.0605(19) 0.0385(16) 0.0341(13) -0.0002(13) 0.0205(13) -0.0068(12)
C7 0.0498(16) 0.0377(16) 0.0300(13) -0.0029(11) 0.0202(12) -0.0032(11)
C8 0.0513(16) 0.0364(16) 0.0308(13) -0.0017(12) 0.0192(11) -0.0017(11)
C9 0.0633(18) 0.0300(15) 0.0379(14) 0.0003(12) 0.0254(13) 0.0005(11)
C10 0.0543(17) 0.0336(16) 0.0399(14) -0.0051(12) 0.0223(12) -0.0091(12)
N1 0.0561(14) 0.0300(12) 0.0322(11) -0.0029(10) 0.0206(10) -0.0010(9)
O1 0.1026(17) 0.0362(12) 0.0407(10) -0.0001(10) 0.0404(11) -0.0030(8)
O2 0.0986(17) 0.0371(12) 0.0528(12) -0.0055(11) 0.0414(12) -0.0119(10)
O3 0.0970(17) 0.0362(12) 0.0414(11) -0.0043(10) 0.0391(11) -0.0025(9)

loop_
_atom_type_symbol
_atom_type_description
_atom_type_scat_dispersion_real
_atom_type_scat_dispersion_imag
_atom_type_scat_source
C C 0.0181 0.0091 'International Tables Vol C Tables 4.2.6.8 and 6.1.1.4'
H H 0.0000 0.0000 'International Tables Vol C Tables 4.2.6.8 and 6.1.1.4'
N N 0.0311 0.0180 'International Tables Vol C Tables 4.2.6.8 and 6.1.1.4'
O O 0.0492 0.0322 'International Tables Vol C Tables 4.2.6.8 and 6.1.1.4'
Cl Cl 0.3639 0.7018 'International Tables Vol C Tables 4.2.6.8 and 6.1.1.4'

loop_
_geom_angle_atom_site_label_1
_geom_angle_atom_site_label_2
_geom_angle_atom_site_label_3
_geom_angle
_geom_angle_publ_flag
C6 C1 C2 120.1(3) ?
C6 C1 Cl 119.2(2) ?
C2 C1 Cl 120.7(2) ?
C1 C2 C3 120.3(3) ?
C1 C2 H2 119.8 ?
C3 C2 H2 119.8 ?
C2 C3 C4 120.1(2) ?
C2 C3 H3 120.0 ?
C4 C3 H3 120.0 ?
C3 C4 C5 119.1(3) ?
C3 C4 N1 124.1(2) y
C5 C4 N1 116.8(2) y
C6 C5 C4 120.0(2) ?
C6 C5 H5 120.0 ?
C4 C5 H5 120.0 ?
C1 C6 C5 120.4(2) ?
C1 C6 H6 119.8 ?
C5 C6 H6 119.8 ?
O3 C7 N1 122.2(3) y
O3 C7 C8 123.3(2) y
N1 C7 C8 114.4(2) y
C9 C8 C7 128.8(2) ?
C9 C8 H8 115.6 ?
C7 C8 H8 115.6 ?
C8 C9 C10 132.5(2) ?
C8 C9 H9 113.7 ?
C10 C9 H9 113.7 ?
O2 C10 O1 121.1(2) ?
O2 C10 C9 118.7(2) ?
O1 C10 C9 120.2(2) ?
C7 N1 C4 128.9(2) y
C7 N1 H1N 115.5 ?
C4 N1 H1N 115.5 ?
C10 O1 H1O 109.5 ?

loop_
_geom_bond_atom_site_label_1
_geom_bond_atom_site_label_2
_geom_bond_site_symmetry_2
_geom_bond_distance
_geom_bond_publ_flag
Cl C1 . 1.729(3) ?
C1 C6 . 1.374(4) ?
C1 C2 . 1.375(4) ?
C2 C3 . 1.380(4) ?
C2 H2 . 0.93 ?
C3 C4 . 1.391(4) ?
C3 H3 . 0.93 ?
C4 C5 . 1.396(4) ?
C4 N1 . 1.407(4) y
C5 C6 . 1.377(4) ?
C5 H5 . 0.93 ?
C6 H6 . 0.93 ?
C7 O3 . 1.239(3) y
C7 N1 . 1.340(3) y
C7 C8 . 1.468(4) ?
C8 C9 . 1.333(4) ?
C8 H8 . 0.93 ?
C9 C10 . 1.491(4) ?
C9 H9 . 0.93 ?
C10 O2 . 1.201(3) y
C10 O1 . 1.302(3) y
N1 H1N . 0.86 ?
O1 H1O . 0.82 ?

loop_
_geom_contact_atom_site_label_1
_geom_contact_atom_site_label_2
_geom_contact_distance
_geom_contact_site_symmetry_2
_geom_contact_publ_flag
Cl O1 3.121(3) 2_554 y
Cl O3 3.458(3) 2_554 y
C2 C8 3.494(5) 3_666 y
C3 C8 3.454(5) 3_666 y
C4 O2 3.576(3) 2_564 y
C6 C8 3.588(4) 4_556 y
C7 O3 3.538(4) 3_566 y
O3 O3 3.440(3) 3_566 y

loop_
_geom_hbond_atom_site_label_D
_geom_hbond_atom_site_label_H
_geom_hbond_atom_site_label_A
_geom_hbond_site_symmetry_A
_geom_hbond_distance_DH
_geom_hbond_distance_HA
_geom_hbond_distance_DA
_geom_hbond_angle_DHA
N1 H1N O2 2_564 0.86 2.02 2.870(3) 169
O1 H1O O3 . 0.82 1.68 2.496(3) 174
C3 H3 O3 . 0.93 2.26 2.847(4) 121
C5 H5 O2 2_564 0.93 2.58 3.315(3) 137
C8 H8 O1 2_564 0.93 2.65 3.567(4) 168
C9 H9 Cl 1_565 0.93 2.86 3.720(3) 154

loop_
_geom_torsion_atom_site_label_1
_geom_torsion_atom_site_label_2
_geom_torsion_atom_site_label_3
_geom_torsion_atom_site_label_4
_geom_torsion
_geom_torsion_publ_flag
C6 C1 C2 C3 1.0(4) ?
Cl C1 C2 C3 179.1(2) ?
C1 C2 C3 C4 0.6(4) ?
C2 C3 C4 C5 -1.3(4) ?
C2 C3 C4 N1 179.2(3) ?
C3 C4 C5 C6 0.3(4) ?
N1 C4 C5 C6 179.9(3) ?
C2 C1 C6 C5 -2.0(4) ?
Cl C1 C6 C5 179.9(2) ?
C4 C5 C6 C1 1.3(4) ?
O3 C7 C8 C9 3.5(5) y
N1 C7 C8 C9 -176.7(3) ?
C7 C8 C9 C10 0.9(5) ?
C8 C9 C10 O2 179.2(3) ?
C8 C9 C10 O1 1.0(5) ?
O3 C7 N1 C4 0.7(4) y
C8 C7 N1 C4 -179.1(3) y
C3 C4 N1 C7 -8.4(4) y
C5 C4 N1 C7 172.0(3) y

loop_
_cod_related_entry_id
_cod_related_entry_database
_cod_related_entry_code
1 ChemSpider 608423
